data_4332397
loop_
_publ_author_name
'Frost, Brian J.'
'Bautista, Carolyn M.'
'Huang, Rongcai'
'Shearer, Jason'

_publ_section_title
;
 Manganese Complexes of 1,3,5-Triaza-7-phosphaadamantane (PTA):&#x00A0;
 The First Nitrogen-Bound Transition-Metal Complex of PTA
;
_journal_issue 9
_journal_name_full 'Inorganic Chemistry'
_journal_page_first 3481
_journal_page_last 3483
_journal_paper_doi 10.1021/ic060322p
_journal_volume 45
_journal_year 2006
_chemical_formula_sum 'C12 H28 Cl2 Mn N6 O2 P2'
_chemical_formula_weight 476.18
_space_group_IT_number 14
_symmetry_cell_setting monoclinic
_symmetry_Int_Tables_number 14
_symmetry_space_group_name_Hall '-P 2ybc'
_symmetry_space_group_name_H-M 'P 1 21/c 1'
_atom_sites_solution_hydrogens geom
_atom_sites_solution_primary direct
_atom_sites_solution_secondary difmap
_audit_creation_method SHELXL-97
_cell_angle_alpha 90.00
_cell_angle_beta 96.703(2)
_cell_angle_gamma 90.00
_cell_formula_units_Z 2
_cell_length_a 7.3338(9)
_cell_length_b 6.3291(8)
_cell_length_c 20.950(3)
_cell_measurement_temperature 100(2)
_cell_volume 965.8(2)
_computing_structure_refinement 'SHELXL-97 (Sheldrick, 1997)'
_computing_structure_solution 'SHELXS-97 (Sheldrick, 1990)'
_diffrn_ambient_temperature 100(2)
_diffrn_measured_fraction_theta_full 1.000
_diffrn_measured_fraction_theta_max 1.000
_diffrn_radiation_monochromator graphite
_diffrn_radiation_probe x-ray
_diffrn_radiation_type MoK\a
_diffrn_radiation_wavelength 0.71073
_diffrn_reflns_av_R_equivalents 0.0000
_diffrn_reflns_av_sigmaI/netI 0.0576
_diffrn_reflns_limit_h_max 10
_diffrn_reflns_limit_h_min -10
_diffrn_reflns_limit_k_max 8
_diffrn_reflns_limit_k_min 0
_diffrn_reflns_limit_l_max 29
_diffrn_reflns_limit_l_min 0
_diffrn_reflns_number 4226
_diffrn_reflns_theta_full 29.98
_diffrn_reflns_theta_max 29.98
_diffrn_reflns_theta_min 1.96
_diffrn_source 'fine-focus sealed tube'
_exptl_absorpt_coefficient_mu 1.146
_exptl_absorpt_correction_T_max 0.9355
_exptl_absorpt_correction_T_min 0.8308
_exptl_crystal_colour colorless
_exptl_crystal_density_diffrn 1.638
_exptl_crystal_density_method 'not measured'
_exptl_crystal_description block
_exptl_crystal_F_000 494
_exptl_crystal_size_max 0.17
_exptl_crystal_size_mid 0.11
_exptl_crystal_size_min 0.06
_refine_diff_density_max 0.805
_refine_diff_density_min -0.346
_refine_diff_density_rms 0.078
_refine_ls_extinction_method none
_refine_ls_goodness_of_fit_ref 0.939
_refine_ls_hydrogen_treatment mixed
_refine_ls_matrix_type full
_refine_ls_number_parameters 200
_refine_ls_number_reflns 4347
_refine_ls_number_restraints 0
_refine_ls_restrained_S_all 0.939
_refine_ls_R_factor_all 0.0450
_refine_ls_R_factor_gt 0.0350
_refine_ls_shift/su_max 0.001
_refine_ls_shift/su_mean 0.000
_refine_ls_structure_factor_coef Fsqd
_refine_ls_weighting_details 'calc w=1/[\s^2^(Fo^2^)+(0.0271P)^2^+0.0000P] where P=(Fo^2^+2Fc^2^)/3'
_refine_ls_weighting_scheme calc
_refine_ls_wR_factor_gt 0.0654
_refine_ls_wR_factor_ref 0.0675
_reflns_number_gt 3672
_reflns_number_total 4347
_reflns_threshold_expression >2sigma(I)
_cod_data_source_file ic060322psup1.cif
_cod_data_source_block bjf130
_cod_original_sg_symbol_H-M P21/c
_cod_database_code 4332397

loop_
_symmetry_equiv_pos_as_xyz
'x, y, z'
'-x, y+1/2, -z+1/2'
'-x, -y, -z'
'x, -y-1/2, z-1/2'

loop_
_atom_site_label
_atom_site_type_symbol
_atom_site_fract_x
_atom_site_fract_y
_atom_site_fract_z
_atom_site_U_iso_or_equiv
_atom_site_adp_type
_atom_site_occupancy
_atom_site_symmetry_multiplicity
_atom_site_calc_flag
_atom_site_refinement_flags
_atom_site_disorder_assembly
_atom_site_disorder_group
Mn1 Mn 0.0000 0.0000 0.0000 0.01301(8) Uani 1 2 d S . .
Cl1 Cl 0.17994(6) 0.28689(6) 0.060129(18) 0.01636(9) Uani 1 1 d . . .
P1 P -0.2632(3) 0.0548(3) 0.21311(6) 0.0228(3) Uani 0.712(3) 1 d P . .
O1 O 0.21237(17) -0.2266(2) 0.03040(6) 0.0172(3) Uani 1 1 d . . .
H2W H 0.193(3) -0.338(4) 0.0311(10) 0.038(7) Uiso 1 1 d . . .
H1W H 0.303(4) -0.203(4) 0.0611(11) 0.058(8) Uiso 1 1 d . . .
N1 N -0.16558(19) -0.0767(2) 0.09265(6) 0.0141(3) Uani 1 1 d . . .
N2 N -0.2153(5) -0.3583(6) 0.16858(19) 0.0227(7) Uani 0.712(3) 1 d P . .
N3 N -0.4807(2) -0.1662(2) 0.11762(7) 0.0169(3) Uani 1 1 d . . .
C1 C -0.1456(3) 0.0932(3) 0.14181(8) 0.0196(4) Uani 1 1 d . A .
H1B H -0.017(3) 0.108(3) 0.1564(9) 0.030(6) Uiso 1 1 d . . .
H1A H -0.184(2) 0.227(3) 0.1198(8) 0.019(5) Uiso 1 1 d . . .
C2 C -0.1900(4) -0.2216(7) 0.22677(14) 0.0246(8) Uani 0.712(3) 1 d P A .
H2A H -0.260(4) -0.274(4) 0.2582(13) 0.077(9) Uiso 1 1 d . . .
H2B H -0.069(4) -0.201(4) 0.2439(12) 0.065(8) Uiso 1 1 d . . .
C3 C -0.4830(3) -0.0047(3) 0.16815(9) 0.0231(4) Uani 1 1 d . A .
H3B H -0.558(3) -0.054(3) 0.2014(9) 0.024(5) Uiso 1 1 d . . .
H3A H -0.533(3) 0.116(3) 0.1484(10) 0.040(7) Uiso 1 1 d . . .
C4 C -0.0991(3) -0.2811(3) 0.12167(9) 0.0211(4) Uani 1 1 d . A .
H4B H 0.022(3) -0.265(3) 0.1395(9) 0.024(5) Uiso 1 1 d . . .
H4A H -0.102(3) -0.384(3) 0.0868(9) 0.028(5) Uiso 1 1 d . . .
C5 C -0.4131(3) -0.3690(3) 0.14553(11) 0.0264(4) Uani 1 1 d . A .
H5B H -0.492(3) -0.402(3) 0.1785(8) 0.016(5) Uiso 1 1 d . . .
H5A H -0.429(3) -0.472(3) 0.1101(9) 0.033(6) Uiso 1 1 d . . .
C6 C -0.3633(2) -0.0992(3) 0.06928(9) 0.0195(4) Uani 1 1 d . A .
H6B H -0.373(3) -0.204(3) 0.0363(8) 0.021(5) Uiso 1 1 d . . .
H6A H -0.409(3) 0.038(3) 0.0522(9) 0.030(6) Uiso 1 1 d . . .
P1A P -0.1914(4) -0.3780(5) 0.19503(13) 0.0188(7) Uani 0.288(3) 1 d P A 2
N2A N -0.278(2) 0.046(2) 0.1921(5) 0.031(3) Uani 0.288(3) 1 d P A 2
C2A C -0.2000(11) -0.1127(12) 0.2366(4) 0.0223(18) Uani 0.288(3) 1 d P A 2

loop_
_atom_site_aniso_label
_atom_site_aniso_U_11
_atom_site_aniso_U_22
_atom_site_aniso_U_33
_atom_site_aniso_U_23
_atom_site_aniso_U_13
_atom_site_aniso_U_12
Mn1 0.01151(16) 0.01270(16) 0.01481(17) -0.00017(14) 0.00154(15) -0.00010(16)
Cl1 0.01601(19) 0.01404(17) 0.01895(19) -0.00181(15) 0.00170(17) -0.00098(17)
P1 0.0211(6) 0.0310(5) 0.0172(6) -0.0050(5) 0.0064(6) -0.0066(4)
O1 0.0145(6) 0.0132(6) 0.0231(6) 0.0002(5) -0.0008(5) -0.0001(5)
N1 0.0124(7) 0.0163(7) 0.0138(7) -0.0001(5) 0.0018(5) -0.0003(6)
N2 0.0211(15) 0.0227(14) 0.0249(18) 0.0101(16) 0.0057(14) 0.0045(10)
N3 0.0143(7) 0.0196(7) 0.0171(7) 0.0015(6) 0.0031(6) 0.0002(6)
C1 0.0238(10) 0.0197(9) 0.0162(8) -0.0015(7) 0.0063(8) -0.0023(8)
C2 0.0141(14) 0.045(2) 0.0153(14) 0.0103(18) 0.0034(11) -0.0010(15)
C3 0.0269(10) 0.0244(9) 0.0186(9) 0.0012(8) 0.0045(7) 0.0098(9)
C4 0.0219(10) 0.0190(9) 0.0241(9) 0.0056(8) 0.0097(8) 0.0035(8)
C5 0.0228(11) 0.0197(9) 0.0352(12) 0.0029(9) -0.0023(9) -0.0023(8)
C6 0.0137(8) 0.0295(11) 0.0155(9) -0.0007(8) 0.0020(7) -0.0019(7)
P1A 0.0167(10) 0.0216(12) 0.0186(14) 0.0026(11) 0.0034(10) -0.0012(8)
N2A 0.024(4) 0.031(4) 0.033(6) -0.012(6) -0.015(6) 0.002(3)
C2A 0.029(4) 0.012(4) 0.026(4) -0.002(3) 0.005(3) 0.002(3)

loop_
_atom_type_symbol
_atom_type_description
_atom_type_scat_dispersion_real
_atom_type_scat_dispersion_imag
_atom_type_scat_source
C C 0.0033 0.0016 'International Tables Vol C Tables 4.2.6.8 and 6.1.1.4'
H H 0.0000 0.0000 'International Tables Vol C Tables 4.2.6.8 and 6.1.1.4'
N N 0.0061 0.0033 'International Tables Vol C Tables 4.2.6.8 and 6.1.1.4'
Cl Cl 0.1484 0.1585 'International Tables Vol C Tables 4.2.6.8 and 6.1.1.4'
Mn Mn 0.3368 0.7283 'International Tables Vol C Tables 4.2.6.8 and 6.1.1.4'
P P 0.1023 0.0942 'International Tables Vol C Tables 4.2.6.8 and 6.1.1.4'
O O 0.0106 0.0060 'International Tables Vol C Tables 4.2.6.8 and 6.1.1.4'

loop_
_geom_angle_atom_site_label_1
_geom_angle_atom_site_label_2
_geom_angle_atom_site_label_3
_geom_angle
_geom_angle_site_symmetry_1
_geom_angle_site_symmetry_3
O1 Mn1 O1 180.00(7) . 3
O1 Mn1 N1 92.39(5) . .
O1 Mn1 N1 87.61(5) 3 .
O1 Mn1 N1 87.61(5) . 3
O1 Mn1 N1 92.39(5) 3 3
N1 Mn1 N1 180.0 . 3
O1 Mn1 Cl1 89.22(4) . 3
O1 Mn1 Cl1 90.78(4) 3 3
N1 Mn1 Cl1 88.51(3) . 3
N1 Mn1 Cl1 91.49(3) 3 3
O1 Mn1 Cl1 90.78(4) . .
O1 Mn1 Cl1 89.22(4) 3 .
N1 Mn1 Cl1 91.49(3) . .
N1 Mn1 Cl1 88.51(3) 3 .
Cl1 Mn1 Cl1 180.0 3 .
C2A P1 C3 107.4(4) . .
C2A P1 C1 104.4(4) . .
C3 P1 C1 94.54(11) . .
C2A P1 C2 15.1(4) . .
C3 P1 C2 96.25(15) . .
C1 P1 C2 95.54(14) . .
Mn1 O1 H2W 121.1(19) . .
Mn1 O1 H1W 124.0(16) . .
H2W O1 H1W 107(2) . .
C6 N1 C1 108.20(14) . .
C6 N1 C4 108.25(14) . .
C1 N1 C4 110.21(14) . .
C6 N1 Mn1 108.23(10) . .
C1 N1 Mn1 112.78(10) . .
C4 N1 Mn1 109.06(10) . .
P1A N2 C4 125.8(6) . .
P1A N2 C5 118.9(6) . .
C4 N2 C5 115.1(3) . .
P1A N2 C2 48.8(6) . .
C4 N2 C2 109.3(3) . .
C5 N2 C2 108.6(3) . .
C6 N3 C5 109.22(15) . .
C6 N3 C3 110.63(15) . .
C5 N3 C3 110.56(14) . .
N1 C1 N2A 108.4(5) . .
N1 C1 P1 116.94(14) . .
N2A C1 P1 11.7(4) . .
N1 C1 H1B 107.8(12) . .
N2A C1 H1B 118.3(13) . .
P1 C1 H1B 107.0(12) . .
N1 C1 H1A 107.3(10) . .
N2A C1 H1A 108.3(12) . .
P1 C1 H1A 111.0(11) . .
H1B C1 H1A 106.2(15) . .
C2A C2 P1A 162.3(9) . .
C2A C2 N2 141.0(9) . .
P1A C2 N2 21.31(16) . .
C2A C2 P1 26.4(7) . .
P1A C2 P1 135.9(3) . .
N2 C2 P1 114.7(2) . .
C2A C2 N2A 39.6(8) . .
P1A C2 N2A 122.7(4) . .
N2 C2 N2A 101.5(3) . .
P1 C2 N2A 13.3(3) . .
C2A C2 H2A 93.0(19) . .
P1A C2 H2A 97.5(18) . .
N2 C2 H2A 110.1(17) . .
P1 C2 H2A 105.5(18) . .
N2A C2 H2A 112.7(18) . .
C2A C2 H2B 83.1(18) . .
P1A C2 H2B 106.2(18) . .
N2 C2 H2B 114.9(18) . .
P1 C2 H2B 100.0(18) . .
N2A C2 H2B 106.5(18) . .
H2A C2 H2B 111(2) . .
N3 C3 N2A 106.4(5) . .
N3 C3 P1 115.74(14) . .
N2A C3 P1 12.6(5) . .
N3 C3 H3B 110.0(11) . .
N2A C3 H3B 115.7(11) . .
P1 C3 H3B 103.5(11) . .
N3 C3 H3A 106.9(13) . .
N2A C3 H3A 106.9(14) . .
P1 C3 H3A 110.2(13) . .
H3B C3 H3A 110.5(17) . .
N2 C4 N1 112.18(19) . .
N2 C4 P1A 14.57(16) . .
N1 C4 P1A 119.51(15) . .
N2 C4 H4B 112.0(11) . .
N1 C4 H4B 108.6(11) . .
P1A C4 H4B 97.4(11) . .
N2 C4 H4A 108.5(12) . .
N1 C4 H4A 107.1(11) . .
P1A C4 H4A 114.9(12) . .
H4B C4 H4A 108.3(16) . .
N3 C5 N2 111.2(2) . .
N3 C5 P1A 119.28(16) . .
N2 C5 P1A 16.02(15) . .
N3 C5 H5B 105.6(11) . .
N2 C5 H5B 114.8(10) . .
P1A C5 H5B 98.8(10) . .
N3 C5 H5A 105.8(11) . .
N2 C5 H5A 107.6(12) . .
P1A C5 H5A 115.3(12) . .
H5B C5 H5A 111.4(16) . .
N3 C6 N1 115.47(14) . .
N3 C6 H6B 107.5(11) . .
N1 C6 H6B 106.9(12) . .
N3 C6 H6A 107.6(12) . .
N1 C6 H6A 108.5(12) . .
H6B C6 H6A 110.8(15) . .
N2 P1A C2 109.9(7) . .
N2 P1A C5 45.1(5) . .
C2 P1A C5 103.9(2) . .
N2 P1A C4 39.6(5) . .
C2 P1A C4 102.0(2) . .
C5 P1A C4 84.60(15) . .
N2 P1A C2A 103.2(7) . .
C2 P1A C2A 6.7(3) . .
C5 P1A C2A 99.1(3) . .
C4 P1A C2A 97.1(3) . .
N2 P1A H2A 127.8(11) . .
C2 P1A H2A 35.4(10) . .
C5 P1A H2A 96.3(10) . .
C4 P1A H2A 136.4(10) . .
C2A P1A H2A 39.6(10) . .
N2 P1A H2B 121.2(11) . .
C2 P1A H2B 31.5(10) . .
C5 P1A H2B 133.9(9) . .
C4 P1A H2B 93.6(9) . .
C2A P1A H2B 35.3(9) . .
H2A P1A H2B 55.2(13) . .
C2A N2A C1 110.0(11) . .
C2A N2A C3 110.8(10) . .
C1 N2A C3 118.6(6) . .
C2A N2A C2 18.7(4) . .
C1 N2A C2 102.6(8) . .
C3 N2A C2 101.8(8) . .
C2 C2A P1 138.4(11) . .
C2 C2A N2A 121.7(11) . .
P1 C2A N2A 16.9(5) . .
C2 C2A P1A 11.0(6) . .
P1 C2A P1A 127.5(6) . .
N2A C2A P1A 110.7(7) . .
C2 C2A H2A 50.5(15) . .
P1 C2A H2A 136.9(16) . .
N2A C2A H2A 133.7(16) . .
P1A C2A H2A 57.5(14) . .
C2 C2A H2B 56.3(15) . .
P1 C2A H2B 140.1(17) . .
N2A C2A H2B 135.4(17) . .
P1A C2A H2B 62.7(15) . .
H2A C2A H2B 83(2) . .

loop_
_geom_bond_atom_site_label_1
_geom_bond_atom_site_label_2
_geom_bond_distance
_geom_bond_site_symmetry_2
Mn1 O1 2.1581(12) .
Mn1 O1 2.1581(12) 3
Mn1 N1 2.4552(14) .
Mn1 N1 2.4553(14) 3
Mn1 Cl1 2.4974(4) 3
Mn1 Cl1 2.4974(4) .
P1 C2A 1.236(8) .
P1 C3 1.809(3) .
P1 C1 1.826(2) .
P1 C2 1.842(5) .
O1 H2W 0.72(2) .
O1 H1W 0.88(3) .
N1 C6 1.482(2) .
N1 C1 1.484(2) .
N1 C4 1.487(2) .
N2 P1A 0.575(3) .
N2 C4 1.458(4) .
N2 C5 1.476(4) .
N2 C2 1.489(5) .
N3 C6 1.466(2) .
N3 C5 1.472(2) .
N3 C3 1.473(2) .
C1 N2A 1.541(14) .
C1 H1B 0.96(2) .
C1 H1A 0.989(19) .
C2 C2A 0.725(7) .
C2 P1A 1.192(5) .
C2 N2A 1.926(15) .
C2 H2A 0.94(3) .
C2 H2B 0.93(3) .
C3 N2A 1.564(14) .
C3 H3B 0.987(19) .
C3 H3A 0.92(2) .
C4 P1A 1.854(3) .
C4 H4B 0.93(2) .
C4 H4A 0.977(19) .
C5 P1A 1.825(3) .
C5 H5B 0.973(18) .
C5 H5A 0.98(2) .
C6 H6B 0.954(18) .
C6 H6A 0.98(2) .
P1A C2A 1.895(8) .
P1A H2A 1.61(3) .
P1A H2B 1.70(3) .
N2A C2A 1.444(15) .
C2A H2A 1.22(3) .
C2A H2B 1.11(3) .

loop_
_geom_hbond_atom_site_label_D
_geom_hbond_atom_site_label_H
_geom_hbond_atom_site_label_A
_geom_hbond_distance_DH
_geom_hbond_distance_HA
_geom_hbond_distance_DA
_geom_hbond_angle_DHA
_geom_hbond_site_symmetry_A
O1 H2W Cl1 0.72(2) 2.46(2) 3.1558(14) 165(2) 1_545
O1 H1W N3 0.88(3) 1.88(3) 2.7554(19) 172(2) 1_655

loop_
_geom_torsion_atom_site_label_1
_geom_torsion_atom_site_label_2
_geom_torsion_atom_site_label_3
_geom_torsion_atom_site_label_4
_geom_torsion
_geom_torsion_site_symmetry_1
O1 Mn1 N1 C6 -134.52(11) .
O1 Mn1 N1 C6 45.49(11) 3
N1 Mn1 N1 C6 50(11) 3
Cl1 Mn1 N1 C6 -45.36(11) 3
Cl1 Mn1 N1 C6 134.64(11) .
O1 Mn1 N1 C1 105.82(12) .
O1 Mn1 N1 C1 -74.18(12) 3
N1 Mn1 N1 C1 -70(11) 3
Cl1 Mn1 N1 C1 -165.03(11) 3
Cl1 Mn1 N1 C1 14.97(11) .
O1 Mn1 N1 C4 -16.96(11) .
O1 Mn1 N1 C4 163.04(11) 3
N1 Mn1 N1 C4 168(11) 3
Cl1 Mn1 N1 C4 72.19(11) 3
Cl1 Mn1 N1 C4 -107.81(11) .
C6 N1 C1 N2A 51.5(6) .
C4 N1 C1 N2A -66.6(6) .
Mn1 N1 C1 N2A 171.2(6) .
C6 N1 C1 P1 60.15(19) .
C4 N1 C1 P1 -58.03(19) .
Mn1 N1 C1 P1 179.84(11) .
C2A P1 C1 N1 58.1(4) .
C3 P1 C1 N1 -51.12(18) .
C2 P1 C1 N1 45.63(19) .
C2A P1 C1 N2A 103(3) .
C3 P1 C1 N2A -6(3) .
C2 P1 C1 N2A 90(3) .
P1A N2 C2 C2A -178.9(14) .
C4 N2 C2 C2A 59.9(13) .
C5 N2 C2 C2A -66.4(13) .
C4 N2 C2 P1A -121.2(7) .
C5 N2 C2 P1A 112.6(7) .
P1A N2 C2 P1 -175.0(6) .
C4 N2 C2 P1 63.8(3) .
C5 N2 C2 P1 -62.5(3) .
P1A N2 C2 N2A -175.8(8) .
C4 N2 C2 N2A 63.0(5) .
C5 N2 C2 N2A -63.2(5) .
C3 P1 C2 C2A -138.1(16) .
C1 P1 C2 C2A 126.7(16) .
C2A P1 C2 P1A -177.1(18) .
C3 P1 C2 P1A 44.8(4) .
C1 P1 C2 P1A -50.4(4) .
C2A P1 C2 N2 -174.5(17) .
C3 P1 C2 N2 47.4(3) .
C1 P1 C2 N2 -47.8(3) .
C2A P1 C2 N2A -171(3) .
C3 P1 C2 N2A 51(2) .
C1 P1 C2 N2A -45(2) .
C6 N3 C3 N2A -51.5(6) .
C5 N3 C3 N2A 69.6(6) .
C6 N3 C3 P1 -60.68(18) .
C5 N3 C3 P1 60.44(19) .
C2A P1 C3 N3 -56.5(4) .
C1 P1 C3 N3 50.11(18) .
C2 P1 C3 N3 -45.98(18) .
C2A P1 C3 N2A -101(3) .
C1 P1 C3 N2A 6(3) .
C2 P1 C3 N2A -90(3) .
P1A N2 C4 N1 -123.1(8) .
C5 N2 C4 N1 51.9(3) .
C2 N2 C4 N1 -70.5(3) .
C5 N2 C4 P1A 175.0(11) .
C2 N2 C4 P1A 52.6(8) .
C6 N1 C4 N2 -51.0(2) .
C1 N1 C4 N2 67.2(2) .
Mn1 N1 C4 N2 -168.50(19) .
C6 N1 C4 P1A -65.0(2) .
C1 N1 C4 P1A 53.2(2) .
Mn1 N1 C4 P1A 177.49(13) .
C6 N3 C5 N2 52.1(3) .
C3 N3 C5 N2 -69.8(3) .
C6 N3 C5 P1A 67.5(2) .
C3 N3 C5 P1A -54.5(2) .
P1A N2 C5 N3 123.2(7) .
C4 N2 C5 N3 -52.2(3) .
C2 N2 C5 N3 70.6(3) .
C4 N2 C5 P1A -175.4(10) .
C2 N2 C5 P1A -52.6(7) .
C5 N3 C6 N1 -57.3(2) .
C3 N3 C6 N1 64.6(2) .
C1 N1 C6 N3 -63.3(2) .
C4 N1 C6 N3 56.1(2) .
Mn1 N1 C6 N3 174.19(12) .
C4 N2 P1A C2 84.8(7) .
C5 N2 P1A C2 -90.0(6) .
C4 N2 P1A C5 174.9(11) .
C2 N2 P1A C5 90.0(6) .
C5 N2 P1A C4 -174.9(11) .
C2 N2 P1A C4 -84.8(7) .
C4 N2 P1A C2A 85.1(7) .
C5 N2 P1A C2A -89.8(6) .
C2 N2 P1A C2A 0.3(4) .
C2A C2 P1A N2 2(3) .
P1 C2 P1A N2 6.5(8) .
N2A C2 P1A N2 4.9(9) .
C2A C2 P1A C5 -45(3) .
N2 C2 P1A C5 -46.8(6) .
P1 C2 P1A C5 -40.4(4) .
N2A C2 P1A C5 -41.9(6) .
C2A C2 P1A C4 43(3) .
N2 C2 P1A C4 40.5(6) .
P1 C2 P1A C4 47.0(4) .
N2A C2 P1A C4 45.4(6) .
N2 C2 P1A C2A -2(3) .
P1 C2 P1A C2A 4(3) .
N2A C2 P1A C2A 3(3) .
N3 C5 P1A N2 -63.4(8) .
N3 C5 P1A C2 40.9(3) .
N2 C5 P1A C2 104.3(8) .
N3 C5 P1A C4 -60.1(2) .
N2 C5 P1A C4 3.3(7) .
N3 C5 P1A C2A 36.2(3) .
N2 C5 P1A C2A 99.6(8) .
N1 C4 P1A N2 63.1(9) .
N2 C4 P1A C2 -106.7(9) .
N1 C4 P1A C2 -43.7(3) .
N2 C4 P1A C5 -3.7(8) .
N1 C4 P1A C5 59.41(19) .
N2 C4 P1A C2A -102.2(9) .
N1 C4 P1A C2A -39.1(3) .
N1 C1 N2A C2A 79.3(8) .
P1 C1 N2A C2A -59(3) .
N1 C1 N2A C3 -49.8(11) .
P1 C1 N2A C3 172(4) .
N1 C1 N2A C2 61.4(5) .
P1 C1 N2A C2 -77(3) .
N3 C3 N2A C2A -79.9(9) .
P1 C3 N2A C2A 59(2) .
N3 C3 N2A C1 48.8(11) .
P1 C3 N2A C1 -172(4) .
N3 C3 N2A C2 -62.8(6) .
P1 C3 N2A C2 76(3) .
P1A C2 N2A C2A -178.7(13) .
N2 C2 N2A C2A -176.9(13) .
P1 C2 N2A C2A 6.0(19) .
C2A C2 N2A C1 115.9(15) .
P1A C2 N2A C1 -62.9(8) .
N2 C2 N2A C1 -61.0(6) .
P1 C2 N2A C1 122(3) .
C2A C2 N2A C3 -120.9(15) .
P1A C2 N2A C3 60.4(8) .
N2 C2 N2A C3 62.2(6) .
P1 C2 N2A C3 -115(3) .
P1A C2 C2A P1 7(4) .
N2 C2 C2A P1 8(2) .
N2A C2 C2A P1 3.1(10) .
P1A C2 C2A N2A 4(4) .
N2 C2 C2A N2A 5(2) .
P1 C2 C2A N2A -3.1(10) .
N2 C2 C2A P1A 1.3(17) .
P1 C2 C2A P1A -7(4) .
N2A C2 C2A P1A -4(4) .
C3 P1 C2A C2 44.1(16) .
C1 P1 C2A C2 -55.5(16) .
C3 P1 C2A N2A 53(2) .
C1 P1 C2A N2A -46(2) .
C2 P1 C2A N2A 9(3) .
C3 P1 C2A P1A 45.7(7) .
C1 P1 C2A P1A -53.9(7) .
C2 P1 C2A P1A 1.6(10) .
C1 N2A C2A C2 -69.2(14) .
C3 N2A C2A C2 64.0(15) .
C1 N2A C2A P1 118(3) .
C3 N2A C2A P1 -109(3) .
C2 N2A C2A P1 -173(2) .
C1 N2A C2A P1A -68.5(9) .
C3 N2A C2A P1A 64.7(10) .
C2 N2A C2A P1A 0.7(7) .
N2 P1A C2A C2 -178(3) .
C5 P1A C2A C2 136(3) .
C4 P1A C2A C2 -138(3) .
N2 P1A C2A P1 7.7(10) .
C2 P1A C2A P1 -174(3) .
C5 P1A C2A P1 -38.1(7) .
C4 P1A C2A P1 47.5(7) .
N2 P1A C2A N2A 5.4(10) .
C2 P1A C2A N2A -177(3) .
C5 P1A C2A N2A -40.4(8) .
C4 P1A C2A N2A 45.2(8) .
